data_7113294
loop_
_publ_author_name
'Kim, Nam-Kyun'
'Chang, Kyoung-Jin'
'Moon, Dohyun'
'Lah, Myoung Soo'
'Jeong, Kyu-Sung'

_publ_section_title
;
 Two distinct anion-binding modes and their relative stabilities
;
_journal_coden_ASTM CHCOFS
_journal_issue 32
_journal_name_full
;
 Chemical Communications (Cambridge, United Kingdom)
;
_journal_page_first 3401
_journal_page_last 3403
_journal_paper_doi 10.1039/b707032b
_journal_year 2007
_chemical_formula_sum 'C82 H102 N8'
_chemical_formula_weight 1199.72
_space_group_IT_number 14
_symmetry_cell_setting monoclinic
_symmetry_space_group_name_Hall '-P 2ybc'
_symmetry_space_group_name_H-M 'P 1 21/c 1'
_atom_sites_solution_hydrogens geom
_atom_sites_solution_primary direct
_atom_sites_solution_secondary difmap
_audit_creation_method SHELXL-97
_cell_angle_alpha 90.00
_cell_angle_beta 103.43(3)
_cell_angle_gamma 90.00
_cell_formula_units_Z 2
_cell_length_a 18.459(4)
_cell_length_b 17.029(3)
_cell_length_c 12.014(2)
_cell_measurement_reflns_used 10687
_cell_measurement_temperature 90(2)
_cell_measurement_theta_max 24.30
_cell_measurement_theta_min 2.08
_cell_volume 3673.2(13)
_computing_cell_refinement HKL2000
_computing_data_collection 'PAL ADSC Quantum-210 ADX Program'
_computing_data_reduction HKL2000
_computing_molecular_graphics ORTEP3
_computing_publication_material WinGX
_computing_structure_refinement 'Bruker SHELXTL'
_computing_structure_solution 'Bruker SHELXTL'
_diffrn_ambient_temperature 90(2)
_diffrn_measured_fraction_theta_full 0.938
_diffrn_measured_fraction_theta_max 0.938
_diffrn_measurement_device_type 'CCD area detector'
_diffrn_measurement_method 'phi scans'
_diffrn_radiation_monochromator 'Silicon double crystal monochromator'
_diffrn_radiation_source PAL
_diffrn_radiation_type synchrotron
_diffrn_radiation_wavelength 0.70000
_diffrn_reflns_av_R_equivalents 0.0209
_diffrn_reflns_av_sigmaI/netI 0.0349
_diffrn_reflns_limit_h_max 21
_diffrn_reflns_limit_h_min -21
_diffrn_reflns_limit_k_max 18
_diffrn_reflns_limit_k_min -19
_diffrn_reflns_limit_l_max 14
_diffrn_reflns_limit_l_min 0
_diffrn_reflns_number 10687
_diffrn_reflns_theta_full 24.30
_diffrn_reflns_theta_max 24.30
_diffrn_reflns_theta_min 2.08
_exptl_absorpt_coefficient_mu 0.063
_exptl_absorpt_correction_T_max 0.9968
_exptl_absorpt_correction_T_min 0.9874
_exptl_absorpt_correction_type empirical
_exptl_absorpt_process_details HKL2000-Scalepack
_exptl_crystal_colour yellow
_exptl_crystal_density_diffrn 1.085
_exptl_crystal_density_method 'not measured'
_exptl_crystal_description plate
_exptl_crystal_F_000 1300
_exptl_crystal_size_max 0.20
_exptl_crystal_size_mid 0.15
_exptl_crystal_size_min 0.05
_refine_diff_density_max 0.905
_refine_diff_density_min -0.400
_refine_diff_density_rms 0.087
_refine_ls_extinction_coef 0.037(5)
_refine_ls_extinction_expression Fc^*^=kFc[1+0.001xFc^2^\l^3^/sin(2\q)]^-1/4^
_refine_ls_extinction_method SHELXL
_refine_ls_goodness_of_fit_ref 1.070
_refine_ls_hydrogen_treatment mixed
_refine_ls_matrix_type full
_refine_ls_number_parameters 429
_refine_ls_number_reflns 5867
_refine_ls_number_restraints 10
_refine_ls_restrained_S_all 1.092
_refine_ls_R_factor_all 0.1135
_refine_ls_R_factor_gt 0.0946
_refine_ls_shift/su_max 0.000
_refine_ls_shift/su_mean 0.000
_refine_ls_structure_factor_coef Fsqd
_refine_ls_weighting_details 'calc w=1/[\s^2^(Fo^2^)+(0.1746P)^2^+3.5962P] where P=(Fo^2^+2Fc^2^)/3'
_refine_ls_weighting_scheme calc
_refine_ls_wR_factor_gt 0.2671
_refine_ls_wR_factor_ref 0.2885
_reflns_number_gt 4505
_reflns_number_total 5867
_reflns_threshold_expression >2sigma(I)
_cod_duplicate_entry 7102082
_cod_data_source_file b707032b.txt
_cod_data_source_block p6_13mo
_cod_depositor_comments
;
The following automatic conversions were performed:

'_symmetry_cell_setting' value 'Monoclinic' changed to 'monoclinic'
according to
/usr/data/users/saulius/automatic-downloads/retrospective/RSC/lib/dictionaries/cif_core.dic
dictionary named 'cif_core.dic' version 2.4.2 from 2011-04-26.

Automatic conversion script
Id: cif_fix_values 2281 2013-09-26 08:29:07Z andrius 
;
_cod_original_sg_symbol_H-M P2(1)/c
_cod_database_code 7113294

loop_
_symmetry_equiv_pos_as_xyz
'x, y, z'
'-x, y+1/2, -z+1/2'
'-x, -y, -z'
'x, -y-1/2, z-1/2'

loop_
_atom_site_label
_atom_site_type_symbol
_atom_site_fract_x
_atom_site_fract_y
_atom_site_fract_z
_atom_site_U_iso_or_equiv
_atom_site_adp_type
_atom_site_occupancy
_atom_site_symmetry_multiplicity
_atom_site_calc_flag
_atom_site_refinement_flags
_atom_site_disorder_assembly
_atom_site_disorder_group
C1 C 0.72074(16) 0.38343(19) 0.8361(2) 0.0319(7) Uani 1 1 d . . .
C2 C 0.65284(15) 0.34691(18) 0.7872(2) 0.0294(7) Uani 1 1 d . . .
N3 N 0.58446(13) 0.35788(16) 0.8128(2) 0.0296(6) Uani 1 1 d . . .
H3 H 0.5747(17) 0.387(2) 0.861(3) 0.028(9) Uiso 1 1 d . . .
C4 C 0.53294(16) 0.31193(19) 0.7385(2) 0.0315(7) Uani 1 1 d . . .
C5 C 0.45554(16) 0.30837(19) 0.7223(2) 0.0330(8) Uani 1 1 d . . .
N6 N 0.40909(13) 0.35039(17) 0.7756(2) 0.0316(6) Uani 1 1 d . . .
H6 H 0.423(2) 0.390(2) 0.823(3) 0.051(11) Uiso 1 1 d . . .
C7 C 0.33661(16) 0.3317(2) 0.7221(3) 0.0336(7) Uani 1 1 d . . .
C8 C 0.27046(16) 0.3617(2) 0.7435(3) 0.0363(8) Uani 1 1 d . . .
C9 C 0.20365(17) 0.3351(2) 0.6724(3) 0.0446(9) Uani 1 1 d . . .
H9 H 0.1581 0.3551 0.6847 0.054 Uiso 1 1 calc R . .
C10 C 0.20078(18) 0.2810(3) 0.5849(3) 0.0506(10) Uani 1 1 d . . .
C11 C 0.26800(18) 0.2508(3) 0.5674(3) 0.0498(10) Uani 1 1 d . . .
H11 H 0.2672 0.2129 0.5090 0.060 Uiso 1 1 calc R . .
C12 C 0.33629(17) 0.2761(2) 0.6354(3) 0.0396(8) Uani 1 1 d . . .
C13 C 0.41369(17) 0.2608(2) 0.6361(3) 0.0394(8) Uani 1 1 d . . .
C14 C 0.45011(18) 0.2134(2) 0.5680(3) 0.0464(9) Uani 1 1 d . . .
H14 H 0.4219 0.1788 0.5124 0.056 Uiso 1 1 calc R . .
C15 C 0.52589(18) 0.2179(2) 0.5826(3) 0.0453(9) Uani 1 1 d . . .
H15 H 0.5501 0.1871 0.5361 0.054 Uiso 1 1 calc R . .
C16 C 0.56819(17) 0.2684(2) 0.6669(3) 0.0370(8) Uani 1 1 d . . .
C17 C 0.64602(16) 0.2921(2) 0.6974(3) 0.0340(8) Uani 1 1 d . . .
C18 C 0.70847(17) 0.2736(2) 0.6555(3) 0.0396(8) Uani 1 1 d . . .
H18 H 0.7044 0.2366 0.5951 0.047 Uiso 1 1 calc R . .
C19 C 0.77701(17) 0.3094(2) 0.7019(3) 0.0381(8) Uani 1 1 d . A .
C20 C 0.78177(16) 0.3628(2) 0.7916(3) 0.0358(8) Uani 1 1 d . . .
H20 H 0.8286 0.3863 0.8238 0.043 Uiso 1 1 calc R . .
C21 C 0.84757(18) 0.2909(3) 0.6590(3) 0.0520(10) Uani 1 1 d D . .
C22 C 0.8762(3) 0.3706(3) 0.6141(5) 0.0567(16) Uani 0.788(8) 1 d P A 1
H22A H 0.9196 0.3596 0.5826 0.085 Uiso 0.788(8) 1 calc PR A 1
H22B H 0.8903 0.4077 0.6778 0.085 Uiso 0.788(8) 1 calc PR A 1
H22C H 0.8364 0.3934 0.5544 0.085 Uiso 0.788(8) 1 calc PR A 1
C23 C 0.9073(2) 0.2609(4) 0.7538(4) 0.0583(19) Uani 0.788(8) 1 d P A 1
H23A H 0.8899 0.2135 0.7859 0.087 Uiso 0.788(8) 1 calc PR A 1
H23B H 0.9202 0.3011 0.8135 0.087 Uiso 0.788(8) 1 calc PR A 1
H23C H 0.9513 0.2482 0.7248 0.087 Uiso 0.788(8) 1 calc PR A 1
C24 C 0.8327(2) 0.2377(4) 0.5562(4) 0.0424(14) Uani 0.788(8) 1 d P A 1
H24A H 0.7945 0.2612 0.4949 0.064 Uiso 0.788(8) 1 calc PR A 1
H24B H 0.8153 0.1866 0.5770 0.064 Uiso 0.788(8) 1 calc PR A 1
H24C H 0.8787 0.2306 0.5298 0.064 Uiso 0.788(8) 1 calc PR A 1
C52 C 0.8607(18) 0.1980(11) 0.705(3) 0.098(9) Uiso 0.212(8) 1 d PD A 2
H52A H 0.8162 0.1669 0.6729 0.147 Uiso 0.212(8) 1 calc PR A 2
H52B H 0.8701 0.1971 0.7892 0.147 Uiso 0.212(8) 1 calc PR A 2
H52C H 0.9036 0.1757 0.6815 0.147 Uiso 0.212(8) 1 calc PR A 2
C53 C 0.9177(11) 0.3223(15) 0.7291(18) 0.059(6) Uiso 0.212(8) 1 d P A 2
H53A H 0.9598 0.3004 0.7024 0.089 Uiso 0.212(8) 1 calc PR A 2
H53B H 0.9222 0.3078 0.8093 0.089 Uiso 0.212(8) 1 calc PR A 2
H53C H 0.9179 0.3796 0.7221 0.089 Uiso 0.212(8) 1 calc PR A 2
C54 C 0.8359(14) 0.2850(19) 0.546(2) 0.068(7) Uiso 0.212(8) 1 d P A 2
H54A H 0.8804 0.2634 0.5261 0.102 Uiso 0.212(8) 1 calc PR A 2
H54B H 0.8253 0.3372 0.5116 0.102 Uiso 0.212(8) 1 calc PR A 2
H54C H 0.7934 0.2502 0.5173 0.102 Uiso 0.212(8) 1 calc PR A 2
C25 C 0.1239(2) 0.2571(3) 0.5112(4) 0.0681(14) Uani 1 1 d . . .
C26 C 0.0838(3) 0.3334(4) 0.4505(5) 0.109(2) Uani 1 1 d . . .
H26A H 0.1123 0.3544 0.3978 0.163 Uiso 1 1 calc R . .
H26B H 0.0809 0.3730 0.5084 0.163 Uiso 1 1 calc R . .
H26C H 0.0335 0.3198 0.4076 0.163 Uiso 1 1 calc R . .
C27 C 0.0744(2) 0.2298(4) 0.5832(4) 0.096(2) Uani 1 1 d . . .
H27A H 0.0259 0.2155 0.5345 0.144 Uiso 1 1 calc R . .
H27B H 0.0678 0.2719 0.6356 0.144 Uiso 1 1 calc R . .
H27C H 0.0965 0.1839 0.6274 0.144 Uiso 1 1 calc R . .
C28 C 0.1288(2) 0.2041(3) 0.4173(4) 0.0754(15) Uani 1 1 d . . .
H28A H 0.1497 0.1537 0.4487 0.113 Uiso 1 1 calc R . .
H28B H 0.1611 0.2274 0.3719 0.113 Uiso 1 1 calc R . .
H28C H 0.0789 0.1958 0.3685 0.113 Uiso 1 1 calc R . .
C29 C 0.72503(15) 0.4384(2) 0.9267(3) 0.0328(7) Uani 1 1 d . . .
C30 C 0.72451(15) 0.48434(19) 1.0035(3) 0.0328(8) Uani 1 1 d . . .
C31 C 0.27181(15) 0.4168(2) 0.8329(3) 0.0348(8) Uani 1 1 d . . .
C32 C 0.27431(16) 0.4631(2) 0.9100(3) 0.0337(8) Uani 1 1 d . . .
N1A N 0.5000 0.5000 1.0000 0.0462(11) Uani 1 2 d S . .
N2A N 0.50063(15) 0.4653(2) 0.9145(3) 0.0549(9) Uani 1 1 d . . .
N1T N 0.5000 0.5000 0.5000 0.0700(15) Uani 1 2 d S . .
C1T C 0.4473(5) 0.5072(5) 0.3777(7) 0.060(2) Uiso 0.50 1 d P B 1
H1T1 H 0.4196 0.5572 0.3753 0.072 Uiso 0.50 1 calc PR B 1
H1T2 H 0.4793 0.5123 0.3224 0.072 Uiso 0.50 1 calc PR B 1
C2T C 0.3913(6) 0.4439(6) 0.3339(10) 0.058(3) Uiso 0.50 1 d P B 1
H2T1 H 0.4138 0.3931 0.3633 0.070 Uiso 0.50 1 calc PR B 1
H2T2 H 0.3832 0.4424 0.2495 0.070 Uiso 0.50 1 calc PR B 1
C3T C 0.3122(5) 0.4492(6) 0.3633(8) 0.070(2) Uiso 0.50 1 d P B 1
H3T1 H 0.3178 0.4346 0.4446 0.084 Uiso 0.50 1 calc PR B 1
H3T2 H 0.2954 0.5045 0.3548 0.084 Uiso 0.50 1 calc PR B 1
C4T C 0.2517(8) 0.3980(8) 0.2909(12) 0.086(4) Uiso 0.50 1 d P B 1
C5T C 0.4545(5) 0.4862(5) 0.5861(8) 0.061(2) Uiso 0.50 1 d P B 2
H5T1 H 0.4209 0.4410 0.5611 0.073 Uiso 0.50 1 calc PR B 2
H5T2 H 0.4881 0.4724 0.6604 0.073 Uiso 0.50 1 calc PR B 2
C6T C 0.4093(4) 0.5556(5) 0.6021(6) 0.0454(17) Uiso 0.50 1 d P B 2
H6T1 H 0.4431 0.5987 0.6366 0.055 Uiso 0.50 1 calc PR B 2
H6T2 H 0.3805 0.5736 0.5264 0.055 Uiso 0.50 1 calc PR B 2
C7T C 0.3577(5) 0.5391(5) 0.6752(8) 0.061(2) Uiso 0.50 1 d P B 2
H7T1 H 0.3865 0.5332 0.7552 0.074 Uiso 0.50 1 calc PR B 2
H7T2 H 0.3322 0.4886 0.6513 0.074 Uiso 0.50 1 calc PR B 2
C8T C 0.2992(8) 0.6031(8) 0.6704(12) 0.058(4) Uiso 0.50 1 d P B 2
C9T C 0.5511(5) 0.5660(6) 0.5196(8) 0.069(2) Uiso 0.50 1 d P B 3
H9T1 H 0.5216 0.6149 0.5161 0.083 Uiso 0.50 1 calc PR B 3
H9T2 H 0.5772 0.5679 0.4564 0.083 Uiso 0.50 1 calc PR B 3
C10T C 0.6069(10) 0.5649(11) 0.6280(15) 0.112(6) Uiso 0.50 1 d P B 3
H10A H 0.5816 0.5740 0.6910 0.134 Uiso 0.50 1 calc PR B 3
H10B H 0.6296 0.5120 0.6389 0.134 Uiso 0.50 1 calc PR B 3
C11T C 0.6644(6) 0.6210(7) 0.6367(10) 0.083(3) Uiso 0.50 1 d P B 3
H11A H 0.6417 0.6736 0.6373 0.100 Uiso 0.50 1 calc PR B 3
H11B H 0.6830 0.6175 0.5660 0.100 Uiso 0.50 1 calc PR B 3
C12T C 0.7306(9) 0.6174(9) 0.7360(14) 0.103(5) Uiso 0.50 1 d P B 3
C13T C 0.5400(5) 0.4158(6) 0.4937(8) 0.070(2) Uiso 0.50 1 d P B 4
H13A H 0.5768 0.4080 0.5672 0.084 Uiso 0.50 1 calc PR B 4
H13B H 0.5016 0.3746 0.4886 0.084 Uiso 0.50 1 calc PR B 4
C14T C 0.5797(6) 0.4012(8) 0.3979(10) 0.083(3) Uiso 0.50 1 d P B 4
H14A H 0.5789 0.3440 0.3836 0.099 Uiso 0.50 1 calc PR B 4
H14B H 0.5497 0.4263 0.3278 0.099 Uiso 0.50 1 calc PR B 4
C15T C 0.6524(10) 0.4265(10) 0.4117(16) 0.134(5) Uiso 0.50 1 d P B 4
H15A H 0.6827 0.4075 0.4859 0.161 Uiso 0.50 1 calc PR B 4
H15B H 0.6538 0.4846 0.4123 0.161 Uiso 0.50 1 calc PR B 4
C16T C 0.6889(9) 0.3925(10) 0.3043(14) 0.082(6) Uiso 0.50 1 d P B 4
C1H C 0.9124(10) 0.0224(10) 0.8559(14) 0.138(5) Uiso 0.50 1 d PD C -1
C2H C 0.9453(7) 0.0027(8) 0.7637(10) 0.099(4) Uiso 0.50 1 d PD C -1
H2H1 H 0.9992 0.0059 0.7999 0.119 Uiso 0.50 1 calc PR C -1
H2H2 H 0.9347 -0.0542 0.7542 0.119 Uiso 0.50 1 calc PR C -1
C3H C 0.9431(8) 0.0248(9) 0.6592(11) 0.115(4) Uiso 0.50 1 d PD C -1
H3H1 H 0.9438 0.0830 0.6588 0.138 Uiso 0.50 1 calc PR C -1
H3H2 H 0.8943 0.0084 0.6115 0.138 Uiso 0.50 1 calc PR C -1
C4H C 1.0006(6) -0.0020(7) 0.6008(8) 0.084(3) Uiso 0.50 1 d PD C -1
H4H1 H 1.0067 -0.0593 0.6139 0.101 Uiso 0.50 1 calc PR C -1
H4H2 H 1.0482 0.0229 0.6400 0.101 Uiso 0.50 1 calc PR C -1
C5H C 0.9905(10) 0.0123(12) 0.4716(11) 0.124(5) Uiso 0.50 1 d PD C -1
H5H1 H 0.9858 0.0693 0.4555 0.149 Uiso 0.50 1 calc PR C -1
H5H2 H 0.9444 -0.0137 0.4292 0.149 Uiso 0.50 1 calc PR C -1
C6H C 1.0585(10) -0.0210(11) 0.4312(16) 0.139(6) Uiso 0.50 1 d PD C -1

loop_
_atom_site_aniso_label
_atom_site_aniso_U_11
_atom_site_aniso_U_22
_atom_site_aniso_U_33
_atom_site_aniso_U_23
_atom_site_aniso_U_13
_atom_site_aniso_U_12
C1 0.0242(15) 0.0428(19) 0.0281(15) 0.0003(13) 0.0046(12) 0.0035(13)
C2 0.0217(14) 0.0399(18) 0.0272(15) 0.0025(13) 0.0066(11) 0.0027(12)
N3 0.0238(13) 0.0403(16) 0.0258(13) -0.0038(12) 0.0083(10) 0.0006(11)
C4 0.0241(15) 0.0443(19) 0.0265(15) -0.0033(13) 0.0065(12) -0.0012(13)
C5 0.0257(15) 0.049(2) 0.0263(15) -0.0027(13) 0.0093(12) -0.0032(13)
N6 0.0208(12) 0.0472(17) 0.0274(13) -0.0064(12) 0.0066(10) -0.0032(11)
C7 0.0250(15) 0.049(2) 0.0272(15) -0.0033(14) 0.0077(12) -0.0063(13)
C8 0.0257(15) 0.057(2) 0.0283(16) -0.0052(14) 0.0099(12) -0.0055(14)
C9 0.0241(16) 0.074(3) 0.0375(18) -0.0141(17) 0.0108(13) -0.0053(15)
C10 0.0271(17) 0.087(3) 0.0385(19) -0.0229(19) 0.0096(14) -0.0113(17)
C11 0.0291(17) 0.082(3) 0.0410(19) -0.0262(18) 0.0133(15) -0.0124(17)
C12 0.0275(16) 0.061(2) 0.0329(17) -0.0111(15) 0.0116(13) -0.0074(15)
C13 0.0266(16) 0.057(2) 0.0351(17) -0.0097(15) 0.0087(13) -0.0053(14)
C14 0.0311(17) 0.069(2) 0.0401(18) -0.0217(17) 0.0102(14) -0.0070(16)
C15 0.0328(17) 0.063(2) 0.0409(19) -0.0192(17) 0.0114(14) -0.0007(16)
C16 0.0256(16) 0.053(2) 0.0333(17) -0.0052(15) 0.0077(13) 0.0007(14)
C17 0.0246(15) 0.047(2) 0.0301(15) -0.0030(14) 0.0062(12) 0.0016(13)
C18 0.0268(16) 0.056(2) 0.0362(17) -0.0100(15) 0.0072(13) 0.0043(14)
C19 0.0245(16) 0.054(2) 0.0360(17) -0.0055(15) 0.0076(13) 0.0033(14)
C20 0.0199(15) 0.053(2) 0.0340(17) -0.0029(14) 0.0060(12) 0.0005(13)
C21 0.0269(17) 0.083(3) 0.048(2) -0.023(2) 0.0132(15) 0.0016(17)
C22 0.045(3) 0.072(4) 0.063(3) -0.013(3) 0.031(2) -0.012(2)
C23 0.024(2) 0.109(5) 0.041(3) -0.012(3) 0.0053(19) 0.023(3)
C24 0.025(2) 0.066(4) 0.039(2) -0.014(2) 0.0117(17) 0.005(2)
C25 0.0282(19) 0.123(4) 0.053(2) -0.039(2) 0.0089(17) -0.011(2)
C26 0.072(4) 0.122(5) 0.106(4) -0.016(4) -0.034(3) 0.012(3)
C27 0.042(2) 0.186(6) 0.064(3) -0.056(3) 0.021(2) -0.053(3)
C28 0.032(2) 0.130(4) 0.060(3) -0.044(3) 0.0029(18) -0.008(2)
C29 0.0182(14) 0.047(2) 0.0326(16) -0.0005(15) 0.0052(11) 0.0003(12)
C30 0.0184(14) 0.047(2) 0.0331(17) -0.0003(16) 0.0054(12) -0.0010(12)
C31 0.0215(15) 0.052(2) 0.0314(16) -0.0023(15) 0.0079(12) -0.0042(13)
C32 0.0224(15) 0.047(2) 0.0318(17) -0.0015(16) 0.0074(12) -0.0024(13)
N1A 0.026(2) 0.047(3) 0.063(3) 0.000(2) 0.0043(18) -0.0006(17)
N2A 0.0295(15) 0.077(2) 0.058(2) -0.0413(19) 0.0091(13) -0.0012(14)
N1T 0.058(3) 0.092(4) 0.061(3) 0.028(3) 0.017(2) 0.015(3)

loop_
_atom_type_symbol
_atom_type_description
_atom_type_scat_dispersion_real
_atom_type_scat_dispersion_imag
_atom_type_scat_source
C C 0.0033 0.0016 'International Tables Vol C Tables 4.2.6.8 and 6.1.1.4'
H H 0.0000 0.0000 'International Tables Vol C Tables 4.2.6.8 and 6.1.1.4'
N N 0.0061 0.0033 'International Tables Vol C Tables 4.2.6.8 and 6.1.1.4'

loop_
_geom_angle_atom_site_label_1
_geom_angle_atom_site_label_2
_geom_angle_atom_site_label_3
_geom_angle
_geom_angle_site_symmetry_1
_geom_angle_site_symmetry_3
C20 C1 C2 116.7(3) . .
C20 C1 C29 123.4(3) . .
C2 C1 C29 119.9(3) . .
N3 C2 C1 128.5(3) . .
N3 C2 C17 109.7(3) . .
C1 C2 C17 121.8(3) . .
C2 N3 C4 107.9(3) . .
N3 C4 C5 129.9(3) . .
N3 C4 C16 110.3(3) . .
C5 C4 C16 119.7(3) . .
N6 C5 C4 129.6(3) . .
N6 C5 C13 110.3(3) . .
C4 C5 C13 120.0(3) . .
C7 N6 C5 107.7(3) . .
N6 C7 C8 128.5(3) . .
N6 C7 C12 109.7(3) . .
C8 C7 C12 121.8(3) . .
C7 C8 C9 116.9(3) . .
C7 C8 C31 121.0(3) . .
C9 C8 C31 122.1(3) . .
C10 C9 C8 123.2(3) . .
C9 C10 C11 118.4(3) . .
C9 C10 C25 118.5(3) . .
C11 C10 C25 123.1(3) . .
C12 C11 C10 120.5(3) . .
C11 C12 C7 119.1(3) . .
C11 C12 C13 134.4(3) . .
C7 C12 C13 106.4(3) . .
C5 C13 C14 120.1(3) . .
C5 C13 C12 105.9(3) . .
C14 C13 C12 134.0(3) . .
C15 C14 C13 119.9(3) . .
C14 C15 C16 120.2(3) . .
C4 C16 C15 120.1(3) . .
C4 C16 C17 105.7(3) . .
C15 C16 C17 134.1(3) . .
C18 C17 C2 119.4(3) . .
C18 C17 C16 134.1(3) . .
C2 C17 C16 106.5(3) . .
C17 C18 C19 120.2(3) . .
C20 C19 C18 118.7(3) . .
C20 C19 C21 119.0(3) . .
C18 C19 C21 122.2(3) . .
C19 C20 C1 123.1(3) . .
C54 C21 C53 121.6(15) . .
C54 C21 C23 132.5(12) . .
C53 C21 C23 44.4(9) . .
C54 C21 C24 32.9(12) . .
C53 C21 C24 131.1(9) . .
C23 C21 C24 112.7(4) . .
C54 C21 C19 114.1(11) . .
C53 C21 C19 115.7(9) . .
C23 C21 C19 110.5(3) . .
C24 C21 C19 113.0(3) . .
C54 C21 C22 72.9(14) . .
C53 C21 C22 64.3(10) . .
C23 C21 C22 107.9(4) . .
C24 C21 C22 104.3(4) . .
C19 C21 C22 108.1(3) . .
C54 C21 C52 104.3(17) . .
C53 C21 C52 96.4(15) . .
C23 C21 C52 52.7(11) . .
C24 C21 C52 71.9(11) . .
C19 C21 C52 98.7(11) . .
C22 C21 C52 151.8(11) . .
C28 C25 C27 114.6(4) . .
C28 C25 C10 113.0(3) . .
C27 C25 C10 111.1(3) . .
C28 C25 C26 104.8(4) . .
C27 C25 C26 104.0(5) . .
C10 C25 C26 108.5(4) . .
C30 C29 C1 176.3(3) . .
C29 C30 C32 178.5(3) . 3_667
C32 C31 C8 178.7(3) . .
C31 C32 C30 178.7(3) . 3_667
N2A N1A N2A 180.000(1) 3_667 .
C9T N1T C9T 180.000(2) . 3_666
C9T N1T C5T 62.7(5) . 3_666
C9T N1T C5T 117.3(5) 3_666 3_666
C9T N1T C5T 117.3(5) . .
C9T N1T C5T 62.7(5) 3_666 .
C5T N1T C5T 180.0(7) 3_666 .
C9T N1T C1T 109.3(5) . .
C9T N1T C1T 70.7(5) 3_666 .
C5T N1T C1T 70.4(5) 3_666 .
C5T N1T C1T 109.6(5) . .
C9T N1T C1T 70.7(5) . 3_666
C9T N1T C1T 109.3(5) 3_666 3_666
C5T N1T C1T 109.6(5) 3_666 3_666
C5T N1T C1T 70.4(5) . 3_666
C1T N1T C1T 180.000(2) . 3_666
C9T N1T C13T 114.0(5) . .
C9T N1T C13T 66.0(5) 3_666 .
C5T N1T C13T 76.8(5) 3_666 .
C5T N1T C13T 103.2(5) . .
C1T N1T C13T 102.4(5) . .
C1T N1T C13T 77.6(5) 3_666 .
C9T N1T C13T 66.0(5) . 3_666
C9T N1T C13T 114.0(5) 3_666 3_666
C5T N1T C13T 103.2(5) 3_666 3_666
C5T N1T C13T 76.8(5) . 3_666
C1T N1T C13T 77.6(5) . 3_666
C1T N1T C13T 102.4(5) 3_666 3_666
C13T N1T C13T 180.0(7) . 3_666
C2T C1T N1T 119.9(7) . .
C1T C2T C3T 118.5(8) . .
C4T C3T C2T 115.6(9) . .
C6T C5T N1T 112.8(6) . .
C7T C6T C5T 112.9(7) . .
C6T C7T C8T 113.1(8) . .
N1T C9T C10T 115.6(10) . .
C11T C10T C9T 114.8(14) . .
C10T C11T C12T 119.4(12) . .
C14T C13T N1T 118.9(8) . .
C15T C14T C13T 118.9(12) . .
C14T C15T C16T 110.5(13) . .
C3H C2H C1H 139.4(14) . .
C2H C3H C4H 120.3(12) . .
C3H C4H C5H 119.9(11) . .
C4H C5H C6H 109.9(11) . .

loop_
_geom_bond_atom_site_label_1
_geom_bond_atom_site_label_2
_geom_bond_distance
_geom_bond_site_symmetry_2
C1 C20 1.400(4) .
C1 C2 1.400(4) .
C1 C29 1.423(4) .
C2 N3 1.380(4) .
C2 C17 1.410(4) .
N3 C4 1.385(4) .
C4 C5 1.398(4) .
C4 C16 1.405(4) .
C5 N6 1.383(4) .
C5 C13 1.398(4) .
N6 C7 1.380(4) .
C7 C8 1.401(4) .
C7 C12 1.408(5) .
C8 C9 1.402(4) .
C8 C31 1.423(5) .
C9 C10 1.391(5) .
C10 C11 1.403(5) .
C10 C25 1.542(5) .
C11 C12 1.401(5) .
C12 C13 1.450(4) .
C13 C14 1.424(5) .
C14 C15 1.371(5) .
C15 C16 1.416(5) .
C16 C17 1.455(4) .
C17 C18 1.397(4) .
C18 C19 1.399(5) .
C19 C20 1.397(5) .
C19 C21 1.541(4) .
C21 C54 1.33(2) .
C21 C53 1.47(2) .
C21 C23 1.480(6) .
C21 C24 1.505(6) .
C21 C22 1.596(7) .
C21 C52 1.676(17) .
C25 C28 1.464(6) .
C25 C27 1.472(6) .
C25 C26 1.586(8) .
C29 C30 1.212(4) .
C30 C32 1.367(5) 3_667
C31 C32 1.209(4) .
C32 C30 1.367(5) 3_667
N1A N2A 1.187(3) 3_667
N1A N2A 1.187(3) .
N1T C9T 1.450(10) .
N1T C9T 1.450(10) 3_666
N1T C5T 1.495(9) 3_666
N1T C5T 1.495(9) .
N1T C1T 1.568(8) .
N1T C1T 1.568(8) 3_666
N1T C13T 1.623(9) .
N1T C13T 1.623(9) 3_666
C1T C2T 1.502(14) .
C2T C3T 1.582(14) .
C3T C4T 1.521(16) .
C5T C6T 1.484(12) .
C6T C7T 1.464(12) .
C7T C8T 1.527(16) .
C9T C10T 1.462(19) .
C10T C11T 1.41(2) .
C11T C12T 1.497(18) .
C13T C14T 1.521(14) .
C14T C15T 1.383(19) .
C15T C16T 1.69(2) .
C1H C2H 1.422(14) .
C2H C3H 1.302(13) .
C3H C4H 1.475(13) .
C4H C5H 1.540(14) .
C5H C6H 1.553(16) .

loop_
_geom_hbond_atom_site_label_D
_geom_hbond_atom_site_label_H
_geom_hbond_atom_site_label_A
_geom_hbond_distance_DH
_geom_hbond_distance_HA
_geom_hbond_distance_DA
_geom_hbond_angle_DHA
N6 H6 N2A 0.87(4) 2.05(4) 2.856(4) 153(3)
N3 H3 N2A 0.82(4) 2.11(4) 2.848(4) 150(3)
